data_1546530
loop_
_publ_author_name
'Suzuki, Yusuke'
'Yamada, Kohei'
'Watanabe, Kentaro'
'Kochi, Takuya'
'Ie, Yutaka'
'Aso, Yoshio'
'Kakiuchi, Fumitoshi'

_publ_section_title
;
 Synthesis of Dibenzo[h,rst]pentaphenes and Dibenzo[fg,qr]pentacenes by
 the Chemoselective C--O Arylation of Dimethoxyanthraquinones
;
_journal_name_full 'Organic Letters'
_journal_paper_doi 10.1021/acs.orglett.7b01666
_journal_year 2017
_chemical_formula_sum 'C40 H40'
_chemical_formula_weight 520.72
_chemical_name_systematic
; 
 ? 
;
_space_group_IT_number 2
_symmetry_cell_setting triclinic
_symmetry_space_group_name_Hall '-P 1'
_symmetry_space_group_name_H-M 'P -1'
_atom_sites_solution_hydrogens geom
_atom_sites_solution_primary direct
_atom_sites_solution_secondary difmap
_audit_creation_method SHELXL-97
_cell_angle_alpha 91.785(3)
_cell_angle_beta 100.949(3)
_cell_angle_gamma 98.523(3)
_cell_formula_units_Z 2
_cell_length_a 9.7034(14)
_cell_length_b 11.4834(18)
_cell_length_c 12.9123(17)
_cell_measurement_reflns_used 4292
_cell_measurement_temperature 93(2)
_cell_measurement_theta_max 27.41
_cell_measurement_theta_min 3.03
_cell_volume 1394.4(3)
_computing_structure_refinement 'SHELXL-97 (Sheldrick, 1997)'
_computing_structure_solution 'SHELXS-97 (Sheldrick, 1990)'
_diffrn_ambient_temperature 93(2)
_diffrn_measured_fraction_theta_full 0.990
_diffrn_measured_fraction_theta_max 0.990
_diffrn_measurement_device_type 'Rigaku RAXIS-RAPID'
_diffrn_radiation_monochromator graphite
_diffrn_radiation_source 'fine-focus sealed tube'
_diffrn_radiation_type MoK\a
_diffrn_radiation_wavelength 0.71075
_diffrn_reflns_av_R_equivalents 0.0362
_diffrn_reflns_av_sigmaI/netI 0.0531
_diffrn_reflns_limit_h_max 11
_diffrn_reflns_limit_h_min -11
_diffrn_reflns_limit_k_max 13
_diffrn_reflns_limit_k_min -13
_diffrn_reflns_limit_l_max 15
_diffrn_reflns_limit_l_min -14
_diffrn_reflns_number 10901
_diffrn_reflns_theta_full 25.00
_diffrn_reflns_theta_max 25.00
_diffrn_reflns_theta_min 3.02
_exptl_absorpt_coefficient_mu 0.070
_exptl_absorpt_correction_T_max 0.9862
_exptl_absorpt_correction_T_min 0.9661
_exptl_absorpt_correction_type multi-scan
_exptl_absorpt_process_details
;
Higashi, T. (1995). Program for Absorption Correction.
Rigaku Corporation, Tokyo, Japan
;
_exptl_crystal_colour colorless
_exptl_crystal_density_diffrn 1.240
_exptl_crystal_density_method 'not measured'
_exptl_crystal_description block
_exptl_crystal_F_000 560
_exptl_crystal_size_max 0.50
_exptl_crystal_size_mid 0.20
_exptl_crystal_size_min 0.20
_refine_diff_density_max 0.350
_refine_diff_density_min -0.278
_refine_diff_density_rms 0.073
_refine_ls_extinction_method none
_refine_ls_goodness_of_fit_ref 0.976
_refine_ls_hydrogen_treatment constr
_refine_ls_matrix_type full
_refine_ls_number_parameters 363
_refine_ls_number_reflns 4873
_refine_ls_number_restraints 0
_refine_ls_restrained_S_all 0.976
_refine_ls_R_factor_all 0.1086
_refine_ls_R_factor_gt 0.0571
_refine_ls_shift/su_max 0.000
_refine_ls_shift/su_mean 0.000
_refine_ls_structure_factor_coef Fsqd
_refine_ls_weighting_details 'calc w=1/[\s^2^(Fo^2^)+(0.1196P)^2^+0.0000P] where P=(Fo^2^+2Fc^2^)/3'
_refine_ls_weighting_scheme calc
_refine_ls_wR_factor_gt 0.1744
_refine_ls_wR_factor_ref 0.2128
_reflns_number_gt 2616
_reflns_number_total 4873
_reflns_threshold_expression >2sigma(I)
_cod_data_source_file ol7b01666_si_002.cif
_cod_data_source_block 1b
_cod_depositor_comments
;
The following automatic conversions were performed:
data name '_atom_site_symetry_multiplicity' replaced with
'_atom_site_symmetry_multiplicity' as specified in the replacement
file
'/home/data/users/saulius/crontab/automatic-downloads/rss-feeds/ACS/lib/lists/replacement-tags.lst'.

Automatic conversion script
Id: cif_correct_tags 4968 2017-02-21 14:55:21Z antanas 

The following automatic conversions were performed:

'_symmetry_cell_setting' value 'Triclinic' changed to 'triclinic'
according to
/home/data/users/saulius/crontab/automatic-downloads/rss-feeds/ACS/lib/dictionaries/cif_core.dic
dictionary named 'cif_core.dic' version 2.4.2 from 2011-04-26.

'_exptl_absorpt_correction_type' value 'Multi-scan' changed to
'multi-scan' according to
/home/data/users/saulius/crontab/automatic-downloads/rss-feeds/ACS/lib/dictionaries/cif_core.dic
dictionary named 'cif_core.dic' version 2.4.2 from 2011-04-26.

Automatic conversion script
Id: cif_fix_values 4973 2017-02-22 13:04:09Z antanas 
;
_cod_original_sg_symbol_H-M P-1
_cod_database_code 1546530

loop_
_symmetry_equiv_pos_as_xyz
'x, y, z'
'-x, -y, -z'

loop_
_atom_site_label
_atom_site_type_symbol
_atom_site_fract_x
_atom_site_fract_y
_atom_site_fract_z
_atom_site_U_iso_or_equiv
_atom_site_adp_type
_atom_site_occupancy
_atom_site_symmetry_multiplicity
_atom_site_calc_flag
_atom_site_refinement_flags
C1 C 1.2656(3) 0.7762(2) -0.00350(18) 0.0223(6) Uani 1 1 d .
H1 H 1.2365 0.8430 0.0262 0.027 Uiso 1 1 calc R
C2 C 1.3467(3) 0.7912(2) -0.08038(19) 0.0232(6) Uani 1 1 d .
H2 H 1.3702 0.8681 -0.1035 0.028 Uiso 1 1 calc R
C3 C 1.3958(3) 0.6960(2) -0.12570(18) 0.0201(6) Uani 1 1 d .
C4 C 1.3593(3) 0.5859(2) -0.09078(18) 0.0200(6) Uani 1 1 d .
H3 H 1.3919 0.5205 -0.1199 0.024 Uiso 1 1 calc R
C5 C 1.2744(2) 0.5666(2) -0.01267(18) 0.0198(6) Uani 1 1 d .
C6 C 1.2347(3) 0.4517(2) 0.01954(18) 0.0207(6) Uani 1 1 d .
H4 H 1.2672 0.3874 -0.0114 0.025 Uiso 1 1 calc R
C7 C 1.1503(2) 0.4292(2) 0.09434(18) 0.0194(6) Uani 1 1 d .
C8 C 1.1077(3) 0.3082(2) 0.12397(18) 0.0200(6) Uani 1 1 d .
C9 C 1.1457(3) 0.2099(2) 0.07426(19) 0.0228(6) Uani 1 1 d .
H5 H 1.2000 0.2223 0.0205 0.027 Uiso 1 1 calc R
C10 C 1.1062(3) 0.0963(2) 0.10137(19) 0.0243(6) Uani 1 1 d .
H6 H 1.1326 0.0317 0.0663 0.029 Uiso 1 1 calc R
C11 C 1.0274(3) 0.0771(2) 0.18038(19) 0.0251(6) Uani 1 1 d .
H7 H 1.0005 -0.0008 0.2000 0.030 Uiso 1 1 calc R
C12 C 0.9887(3) 0.1708(2) 0.22987(19) 0.0230(6) Uani 1 1 d .
H8 H 0.9344 0.1564 0.2834 0.028 Uiso 1 1 calc R
C13 C 1.0266(2) 0.2877(2) 0.20392(18) 0.0198(6) Uani 1 1 d .
C14 C 0.9808(3) 0.3884(2) 0.25525(18) 0.0196(6) Uani 1 1 d .
C15 C 0.9028(3) 0.3726(2) 0.33401(18) 0.0215(6) Uani 1 1 d .
H9 H 0.8772 0.2948 0.3544 0.026 Uiso 1 1 calc R
C16 C 0.8593(3) 0.4674(2) 0.38594(18) 0.0200(6) Uani 1 1 d .
C17 C 0.7806(3) 0.4462(2) 0.46754(18) 0.0211(6) Uani 1 1 d .
H10 H 0.7556 0.3673 0.4856 0.025 Uiso 1 1 calc R
C18 C 0.7396(3) 0.5362(2) 0.52105(18) 0.0197(6) Uani 1 1 d .
C19 C 0.7809(3) 0.6528(2) 0.49310(19) 0.0224(6) Uani 1 1 d .
H11 H 0.7563 0.7167 0.5305 0.027 Uiso 1 1 calc R
C20 C 0.8554(3) 0.6763(2) 0.41370(18) 0.0212(6) Uani 1 1 d .
H12 H 0.8802 0.7556 0.3969 0.025 Uiso 1 1 calc R
C21 C 0.8957(2) 0.5842(2) 0.35679(18) 0.0195(6) Uani 1 1 d .
C22 C 0.9737(2) 0.6026(2) 0.27188(18) 0.0194(6) Uani 1 1 d .
C23 C 1.0091(3) 0.7166(2) 0.23608(19) 0.0209(6) Uani 1 1 d .
H13 H 0.9772 0.7817 0.2663 0.025 Uiso 1 1 calc R
C24 C 1.0880(3) 0.7356(2) 0.15911(18) 0.0209(6) Uani 1 1 d .
H14 H 1.1093 0.8134 0.1373 0.025 Uiso 1 1 calc R
C25 C 1.1387(2) 0.6419(2) 0.11106(18) 0.0191(6) Uani 1 1 d .
C26 C 1.2249(2) 0.6635(2) 0.03195(18) 0.0194(6) Uani 1 1 d .
C27 C 1.1020(2) 0.5267(2) 0.14233(18) 0.0180(6) Uani 1 1 d .
C28 C 1.0186(2) 0.5061(2) 0.22314(18) 0.0184(6) Uani 1 1 d .
C29 C 1.4819(3) 0.7125(2) -0.21207(18) 0.0221(6) Uani 1 1 d .
H15 H 1.4293 0.6626 -0.2752 0.026 Uiso 1 1 calc R
H16 H 1.5724 0.6824 -0.1882 0.026 Uiso 1 1 calc R
C30 C 1.5170(3) 0.8376(2) -0.24553(19) 0.0235(6) Uani 1 1 d .
H17 H 1.5701 0.8886 -0.1831 0.028 Uiso 1 1 calc R
H18 H 1.4273 0.8683 -0.2713 0.028 Uiso 1 1 calc R
C31 C 1.6049(3) 0.8454(2) -0.33188(19) 0.0232(6) Uani 1 1 d .
H19 H 1.5506 0.7957 -0.3947 0.028 Uiso 1 1 calc R
H20 H 1.6932 0.8126 -0.3066 0.028 Uiso 1 1 calc R
C32 C 1.6446(3) 0.9706(2) -0.36500(19) 0.0247(6) Uani 1 1 d .
H21 H 1.5564 1.0030 -0.3917 0.030 Uiso 1 1 calc R
H22 H 1.6976 1.0208 -0.3022 0.030 Uiso 1 1 calc R
C33 C 1.7347(3) 0.9767(2) -0.45014(19) 0.0268(6) Uani 1 1 d .
H23 H 1.6839 0.9233 -0.5116 0.032 Uiso 1 1 calc R
H24 H 1.8252 0.9483 -0.4221 0.032 Uiso 1 1 calc R
C34 C 1.7677(3) 1.1011(2) -0.4871(2) 0.0336(7) Uani 1 1 d .
H25 H 1.6787 1.1290 -0.5170 0.050 Uiso 1 1 calc R
H26 H 1.8262 1.0999 -0.5411 0.050 Uiso 1 1 calc R
H27 H 1.8194 1.1543 -0.4268 0.050 Uiso 1 1 calc R
C35 C 0.6545(3) 0.5175(2) 0.60757(18) 0.0210(6) Uani 1 1 d .
H28 H 0.5668 0.5526 0.5872 0.025 Uiso 1 1 calc R
H29 H 0.7105 0.5616 0.6728 0.025 Uiso 1 1 calc R
C36 C 0.6120(3) 0.3901(2) 0.63342(18) 0.0212(6) Uani 1 1 d .
H30 H 0.5565 0.3448 0.5686 0.025 Uiso 1 1 calc R
H31 H 0.6991 0.3546 0.6563 0.025 Uiso 1 1 calc R
C37 C 0.5244(3) 0.3793(2) 0.71963(18) 0.0196(6) Uani 1 1 d .
H32 H 0.5810 0.4231 0.7849 0.024 Uiso 1 1 calc R
H33 H 0.4387 0.4165 0.6975 0.024 Uiso 1 1 calc R
C38 C 0.4789(3) 0.2525(2) 0.74386(19) 0.0228(6) Uani 1 1 d .
H34 H 0.5651 0.2158 0.7662 0.027 Uiso 1 1 calc R
H35 H 0.4237 0.2088 0.6781 0.027 Uiso 1 1 calc R
C39 C 0.3897(3) 0.2382(2) 0.82928(19) 0.0233(6) Uani 1 1 d .
H36 H 0.4446 0.2808 0.8956 0.028 Uiso 1 1 calc R
H37 H 0.3030 0.2743 0.8074 0.028 Uiso 1 1 calc R
C40 C 0.3469(3) 0.1091(2) 0.8497(2) 0.0356(7) Uani 1 1 d .
H38 H 0.2922 0.0667 0.7843 0.053 Uiso 1 1 calc R
H39 H 0.2886 0.1038 0.9041 0.053 Uiso 1 1 calc R
H40 H 0.4325 0.0738 0.8739 0.053 Uiso 1 1 calc R

loop_
_atom_site_aniso_label
_atom_site_aniso_U_11
_atom_site_aniso_U_22
_atom_site_aniso_U_33
_atom_site_aniso_U_23
_atom_site_aniso_U_13
_atom_site_aniso_U_12
C1 0.0249(15) 0.0166(14) 0.0262(14) -0.0005(11) 0.0076(11) 0.0029(11)
C2 0.0251(15) 0.0202(14) 0.0249(13) 0.0038(11) 0.0080(11) 0.0005(11)
C3 0.0170(13) 0.0230(15) 0.0187(13) 0.0005(10) 0.0022(10) -0.0001(11)
C4 0.0195(13) 0.0203(14) 0.0212(13) -0.0014(10) 0.0061(11) 0.0039(11)
C5 0.0149(13) 0.0240(15) 0.0201(13) -0.0003(10) 0.0043(10) 0.0008(11)
C6 0.0234(14) 0.0162(14) 0.0231(13) -0.0021(10) 0.0069(11) 0.0022(11)
C7 0.0183(13) 0.0198(14) 0.0184(12) -0.0008(10) 0.0015(10) 0.0007(11)
C8 0.0185(14) 0.0193(14) 0.0205(13) -0.0005(10) 0.0021(10) 0.0002(11)
C9 0.0214(14) 0.0249(15) 0.0230(13) 0.0002(11) 0.0073(11) 0.0025(11)
C10 0.0257(15) 0.0188(15) 0.0276(14) -0.0004(11) 0.0046(11) 0.0022(11)
C11 0.0275(15) 0.0186(15) 0.0291(14) 0.0021(11) 0.0079(12) -0.0004(11)
C12 0.0227(14) 0.0220(15) 0.0248(14) 0.0022(11) 0.0086(11) 0.0001(11)
C13 0.0145(13) 0.0239(15) 0.0189(12) 0.0011(10) 0.0006(10) 0.0000(11)
C14 0.0187(13) 0.0184(14) 0.0196(12) -0.0003(10) 0.0005(10) 0.0007(11)
C15 0.0194(14) 0.0207(15) 0.0236(13) 0.0039(11) 0.0050(11) -0.0007(11)
C16 0.0192(14) 0.0204(15) 0.0189(13) 0.0024(10) 0.0003(11) 0.0024(11)
C17 0.0195(14) 0.0193(15) 0.0231(13) 0.0038(11) 0.0046(11) -0.0022(11)
C18 0.0168(13) 0.0241(15) 0.0169(12) 0.0018(10) 0.0010(10) 0.0022(11)
C19 0.0233(14) 0.0186(14) 0.0245(13) -0.0011(10) 0.0054(11) 0.0005(11)
C20 0.0202(14) 0.0200(15) 0.0227(13) 0.0022(11) 0.0040(11) 0.0010(11)
C21 0.0160(13) 0.0221(15) 0.0185(13) 0.0011(10) -0.0001(10) 0.0015(11)
C22 0.0150(13) 0.0230(15) 0.0198(13) 0.0002(10) 0.0046(10) 0.0009(11)
C23 0.0199(14) 0.0183(14) 0.0249(14) -0.0005(10) 0.0048(11) 0.0038(11)
C24 0.0211(14) 0.0178(14) 0.0237(13) 0.0026(10) 0.0066(11) -0.0002(11)
C25 0.0154(13) 0.0213(14) 0.0204(13) 0.0005(10) 0.0038(10) 0.0021(11)
C26 0.0149(13) 0.0232(15) 0.0194(13) 0.0011(10) 0.0034(10) 0.0009(11)
C27 0.0153(13) 0.0173(14) 0.0201(13) -0.0003(10) 0.0016(10) 0.0006(10)
C28 0.0139(13) 0.0217(14) 0.0178(12) 0.0004(10) 0.0012(10) -0.0003(10)
C29 0.0207(14) 0.0229(15) 0.0226(13) 0.0019(11) 0.0066(11) 0.0006(11)
C30 0.0254(14) 0.0235(15) 0.0217(13) 0.0008(11) 0.0067(11) 0.0013(12)
C31 0.0242(14) 0.0230(15) 0.0219(13) 0.0015(11) 0.0061(11) 0.0001(11)
C32 0.0270(15) 0.0226(15) 0.0249(13) 0.0005(11) 0.0082(11) 0.0010(12)
C33 0.0314(15) 0.0236(15) 0.0258(14) 0.0046(11) 0.0090(12) 0.0010(12)
C34 0.0369(17) 0.0305(17) 0.0337(16) 0.0055(13) 0.0131(13) -0.0022(13)
C35 0.0205(14) 0.0211(15) 0.0213(13) -0.0004(10) 0.0064(10) 0.0009(11)
C36 0.0194(13) 0.0246(15) 0.0203(13) -0.0002(10) 0.0048(10) 0.0049(11)
C37 0.0183(13) 0.0197(14) 0.0222(13) -0.0002(10) 0.0081(10) 0.0022(11)
C38 0.0209(14) 0.0247(15) 0.0230(13) -0.0015(11) 0.0063(11) 0.0024(11)
C39 0.0242(14) 0.0197(15) 0.0259(13) -0.0004(11) 0.0078(11) -0.0002(11)
C40 0.0405(18) 0.0275(17) 0.0422(17) 0.0013(13) 0.0219(14) -0.0016(13)

loop_
_atom_type_symbol
_atom_type_description
_atom_type_scat_dispersion_real
_atom_type_scat_dispersion_imag
_atom_type_scat_source
C C 0.0033 0.0016 'International Tables Vol C Tables 4.2.6.8 and 6.1.1.4'
H H 0.0000 0.0000 'International Tables Vol C Tables 4.2.6.8 and 6.1.1.4'

loop_
_geom_angle_atom_site_label_1
_geom_angle_atom_site_label_2
_geom_angle_atom_site_label_3
_geom_angle
C2 C1 C26 121.3(2)
C2 C1 H1 119.3
C26 C1 H1 119.3
C1 C2 C3 122.0(2)
C1 C2 H2 119.0
C3 C2 H2 119.0
C4 C3 C2 117.5(2)
C4 C3 C29 120.8(2)
C2 C3 C29 121.8(2)
C3 C4 C5 122.3(2)
C3 C4 H3 118.9
C5 C4 H3 118.9
C6 C5 C4 121.1(2)
C6 C5 C26 119.3(2)
C4 C5 C26 119.6(2)
C7 C6 C5 122.7(2)
C7 C6 H4 118.6
C5 C6 H4 118.6
C6 C7 C27 118.9(2)
C6 C7 C8 121.3(2)
C27 C7 C8 119.8(2)
C9 C8 C13 118.1(2)
C9 C8 C7 121.5(2)
C13 C8 C7 120.4(2)
C10 C9 C8 121.9(2)
C10 C9 H5 119.0
C8 C9 H5 119.0
C9 C10 C11 119.6(2)
C9 C10 H6 120.2
C11 C10 H6 120.2
C12 C11 C10 119.8(2)
C12 C11 H7 120.1
C10 C11 H7 120.1
C11 C12 C13 122.1(2)
C11 C12 H8 118.9
C13 C12 H8 118.9
C12 C13 C8 118.5(2)
C12 C13 C14 121.9(2)
C8 C13 C14 119.6(2)
C15 C14 C28 118.8(2)
C15 C14 C13 121.5(2)
C28 C14 C13 119.7(2)
C14 C15 C16 122.9(2)
C14 C15 H9 118.6
C16 C15 H9 118.6
C21 C16 C15 119.7(2)
C21 C16 C17 119.8(2)
C15 C16 C17 120.5(2)
C18 C17 C16 122.0(2)
C18 C17 H10 119.0
C16 C17 H10 119.0
C17 C18 C19 117.4(2)
C17 C18 C35 123.7(2)
C19 C18 C35 118.9(2)
C20 C19 C18 122.1(2)
C20 C19 H11 118.9
C18 C19 H11 118.9
C19 C20 C21 121.0(2)
C19 C20 H12 119.5
C21 C20 H12 119.5
C20 C21 C16 117.7(2)
C20 C21 C22 123.9(2)
C16 C21 C22 118.4(2)
C23 C22 C28 118.2(2)
C23 C22 C21 121.4(2)
C28 C22 C21 120.5(2)
C24 C23 C22 121.8(2)
C24 C23 H13 119.1
C22 C23 H13 119.1
C23 C24 C25 121.6(2)
C23 C24 H14 119.2
C25 C24 H14 119.2
C27 C25 C24 118.2(2)
C27 C25 C26 120.7(2)
C24 C25 C26 121.1(2)
C1 C26 C5 117.3(2)
C1 C26 C25 123.9(2)
C5 C26 C25 118.7(2)
C25 C27 C28 120.4(2)
C25 C27 C7 119.7(2)
C28 C27 C7 119.9(2)
C22 C28 C14 119.7(2)
C22 C28 C27 119.8(2)
C14 C28 C27 120.5(2)
C3 C29 C30 116.9(2)
C3 C29 H15 108.1
C30 C29 H15 108.1
C3 C29 H16 108.1
C30 C29 H16 108.1
H15 C29 H16 107.3
C29 C30 C31 113.0(2)
C29 C30 H17 109.0
C31 C30 H17 109.0
C29 C30 H18 109.0
C31 C30 H18 109.0
H17 C30 H18 107.8
C30 C31 C32 114.0(2)
C30 C31 H19 108.8
C32 C31 H19 108.8
C30 C31 H20 108.8
C32 C31 H20 108.8
H19 C31 H20 107.6
C33 C32 C31 113.2(2)
C33 C32 H21 108.9
C31 C32 H21 108.9
C33 C32 H22 108.9
C31 C32 H22 108.9
H21 C32 H22 107.8
C32 C33 C34 113.0(2)
C32 C33 H23 109.0
C34 C33 H23 109.0
C32 C33 H24 109.0
C34 C33 H24 109.0
H23 C33 H24 107.8
C33 C34 H25 109.5
C33 C34 H26 109.5
H25 C34 H26 109.5
C33 C34 H27 109.5
H25 C34 H27 109.5
H26 C34 H27 109.5
C18 C35 C36 116.5(2)
C18 C35 H28 108.2
C36 C35 H28 108.2
C18 C35 H29 108.2
C36 C35 H29 108.2
H28 C35 H29 107.3
C37 C36 C35 112.9(2)
C37 C36 H30 109.0
C35 C36 H30 109.0
C37 C36 H31 109.0
C35 C36 H31 109.0
H30 C36 H31 107.8
C38 C37 C36 113.2(2)
C38 C37 H32 108.9
C36 C37 H32 108.9
C38 C37 H33 108.9
C36 C37 H33 108.9
H32 C37 H33 107.8
C37 C38 C39 114.6(2)
C37 C38 H34 108.6
C39 C38 H34 108.6
C37 C38 H35 108.6
C39 C38 H35 108.6
H34 C38 H35 107.6
C40 C39 C38 112.1(2)
C40 C39 H36 109.2
C38 C39 H36 109.2
C40 C39 H37 109.2
C38 C39 H37 109.2
H36 C39 H37 107.9
C39 C40 H38 109.5
C39 C40 H39 109.5
H38 C40 H39 109.5
C39 C40 H40 109.5
H38 C40 H40 109.5
H39 C40 H40 109.5

loop_
_geom_bond_atom_site_label_1
_geom_bond_atom_site_label_2
_geom_bond_distance
C1 C2 1.379(3)
C1 C26 1.412(3)
C1 H1 0.9500
C2 C3 1.410(4)
C2 H2 0.9500
C3 C4 1.375(3)
C3 C29 1.516(3)
C4 C5 1.421(3)
C4 H3 0.9500
C5 C6 1.416(3)
C5 C26 1.423(3)
C6 C7 1.387(3)
C6 H4 0.9500
C7 C27 1.442(3)
C7 C8 1.474(3)
C8 C9 1.410(3)
C8 C13 1.418(3)
C9 C10 1.378(3)
C9 H5 0.9500
C10 C11 1.391(3)
C10 H6 0.9500
C11 C12 1.370(4)
C11 H7 0.9500
C12 C13 1.406(3)
C12 H8 0.9500
C13 C14 1.480(3)
C14 C15 1.380(3)
C14 C28 1.442(3)
C15 C16 1.419(3)
C15 H9 0.9500
C16 C21 1.417(3)
C16 C17 1.421(3)
C17 C18 1.374(3)
C17 H10 0.9500
C18 C19 1.417(3)
C18 C35 1.513(3)
C19 C20 1.374(3)
C19 H11 0.9500
C20 C21 1.412(3)
C20 H12 0.9500
C21 C22 1.450(3)
C22 C23 1.418(3)
C22 C28 1.420(3)
C23 C24 1.369(3)
C23 H13 0.9500
C24 C25 1.420(4)
C24 H14 0.9500
C25 C27 1.411(3)
C25 C26 1.444(3)
C27 C28 1.442(3)
C29 C30 1.522(3)
C29 H15 0.9900
C29 H16 0.9900
C30 C31 1.524(3)
C30 H17 0.9900
C30 H18 0.9900
C31 C32 1.528(3)
C31 H19 0.9900
C31 H20 0.9900
C32 C33 1.527(3)
C32 H21 0.9900
C32 H22 0.9900
C33 C34 1.529(3)
C33 H23 0.9900
C33 H24 0.9900
C34 H25 0.9800
C34 H26 0.9800
C34 H27 0.9800
C35 C36 1.525(3)
C35 H28 0.9900
C35 H29 0.9900
C36 C37 1.521(3)
C36 H30 0.9900
C36 H31 0.9900
C37 C38 1.518(3)
C37 H32 0.9900
C37 H33 0.9900
C38 C39 1.525(3)
C38 H34 0.9900
C38 H35 0.9900
C39 C40 1.525(3)
C39 H36 0.9900
C39 H37 0.9900
C40 H38 0.9800
C40 H39 0.9800
C40 H40 0.9800

loop_
_geom_torsion_atom_site_label_1
_geom_torsion_atom_site_label_2
_geom_torsion_atom_site_label_3
_geom_torsion_atom_site_label_4
_geom_torsion
C26 C1 C2 C3 -1.5(4)
C1 C2 C3 C4 0.3(4)
C1 C2 C3 C29 178.5(2)
C2 C3 C4 C5 0.5(4)
C29 C3 C4 C5 -177.7(2)
C3 C4 C5 C6 178.0(2)
C3 C4 C5 C26 -0.1(4)
C4 C5 C6 C7 -179.0(2)
C26 C5 C6 C7 -0.8(4)
C5 C6 C7 C27 -0.7(4)
C5 C6 C7 C8 178.3(2)
C6 C7 C8 C9 -2.8(3)
C27 C7 C8 C9 176.1(2)
C6 C7 C8 C13 177.2(2)
C27 C7 C8 C13 -3.8(3)
C13 C8 C9 C10 0.0(3)
C7 C8 C9 C10 -179.9(2)
C8 C9 C10 C11 -0.4(4)
C9 C10 C11 C12 0.6(4)
C10 C11 C12 C13 -0.3(4)
C11 C12 C13 C8 -0.1(4)
C11 C12 C13 C14 178.1(2)
C9 C8 C13 C12 0.3(3)
C7 C8 C13 C12 -179.8(2)
C9 C8 C13 C14 -178.0(2)
C7 C8 C13 C14 2.0(3)
C12 C13 C14 C15 2.4(4)
C8 C13 C14 C15 -179.4(2)
C12 C13 C14 C28 -177.9(2)
C8 C13 C14 C28 0.3(3)
C28 C14 C15 C16 -0.8(4)
C13 C14 C15 C16 179.0(2)
C14 C15 C16 C21 0.2(4)
C14 C15 C16 C17 -179.2(2)
C21 C16 C17 C18 -0.9(4)
C15 C16 C17 C18 178.5(2)
C16 C17 C18 C19 -1.1(3)
C16 C17 C18 C35 179.3(2)
C17 C18 C19 C20 1.9(4)
C35 C18 C19 C20 -178.5(2)
C18 C19 C20 C21 -0.7(4)
C19 C20 C21 C16 -1.3(3)
C19 C20 C21 C22 179.7(2)
C15 C16 C21 C20 -177.3(2)
C17 C16 C21 C20 2.1(3)
C15 C16 C21 C22 1.7(3)
C17 C16 C21 C22 -178.9(2)
C20 C21 C22 C23 -3.4(4)
C16 C21 C22 C23 177.7(2)
C20 C21 C22 C28 175.8(2)
C16 C21 C22 C28 -3.2(3)
C28 C22 C23 C24 -2.0(4)
C21 C22 C23 C24 177.1(2)
C22 C23 C24 C25 -0.1(4)
C23 C24 C25 C27 2.0(3)
C23 C24 C25 C26 -178.4(2)
C2 C1 C26 C5 1.8(3)
C2 C1 C26 C25 -179.2(2)
C6 C5 C26 C1 -179.2(2)
C4 C5 C26 C1 -1.0(3)
C6 C5 C26 C25 1.7(3)
C4 C5 C26 C25 179.9(2)
C27 C25 C26 C1 179.8(2)
C24 C25 C26 C1 0.1(4)
C27 C25 C26 C5 -1.1(3)
C24 C25 C26 C5 179.2(2)
C24 C25 C27 C28 -1.8(3)
C26 C25 C27 C28 178.6(2)
C24 C25 C27 C7 179.3(2)
C26 C25 C27 C7 -0.4(3)
C6 C7 C27 C25 1.2(3)
C8 C7 C27 C25 -177.8(2)
C6 C7 C27 C28 -177.7(2)
C8 C7 C27 C28 3.3(3)
C23 C22 C28 C14 -178.1(2)
C21 C22 C28 C14 2.7(3)
C23 C22 C28 C27 2.2(3)
C21 C22 C28 C27 -177.0(2)
C15 C14 C28 C22 -0.7(3)
C13 C14 C28 C22 179.5(2)
C15 C14 C28 C27 179.0(2)
C13 C14 C28 C27 -0.7(3)
C25 C27 C28 C22 -0.3(3)
C7 C27 C28 C22 178.6(2)
C25 C27 C28 C14 180.0(2)
C7 C27 C28 C14 -1.1(3)
C4 C3 C29 C30 179.9(2)
C2 C3 C29 C30 1.8(3)
C3 C29 C30 C31 179.4(2)
C29 C30 C31 C32 -178.6(2)
C30 C31 C32 C33 179.0(2)
C31 C32 C33 C34 177.1(2)
C17 C18 C35 C36 -0.9(3)
C19 C18 C35 C36 179.5(2)
C18 C35 C36 C37 -178.9(2)
C35 C36 C37 C38 178.63(19)
C36 C37 C38 C39 -179.5(2)
C37 C38 C39 C40 179.8(2)
